data_7020449
loop_
_publ_author_name
'McCready, Matthew S.'
'Puddephatt, Richard J.'

_publ_section_title
;
 Self-assembly of isomeric clamshell dimers of platinum(II).
;
_journal_issue 40
_journal_name_full 'Dalton transactions (Cambridge, England : 2003)'
_journal_page_first 12378
_journal_page_last 12385
_journal_paper_doi 10.1039/c2dt31584j
_journal_volume 41
_journal_year 2012
_chemical_formula_moiety 'C42 H46 N8 Pt2, 2(C F3 O3 S), C3 H6 O'
_chemical_formula_sum 'C47 H52 F6 N8 O7 Pt2 S2'
_chemical_formula_weight 1409.26
_chemical_name_systematic
;
?
;
_space_group_IT_number 13
_symmetry_cell_setting monoclinic
_symmetry_space_group_name_Hall '-P 2yac'
_symmetry_space_group_name_H-M 'P 1 2/n 1'
_atom_sites_solution_hydrogens geom
_atom_sites_solution_primary direct
_atom_sites_solution_secondary difmap
_audit_creation_method SHELXL-97
_cell_angle_alpha 90.00
_cell_angle_beta 90.805(2)
_cell_angle_gamma 90.00
_cell_formula_units_Z 2
_cell_length_a 10.6068(11)
_cell_length_b 8.7983(9)
_cell_length_c 26.434(3)
_cell_measurement_reflns_used 4999
_cell_measurement_temperature 150(2)
_cell_measurement_theta_max 26.46
_cell_measurement_theta_min 1.54
_cell_volume 2466.6(5)
_computing_cell_refinement 'Bruker SAINT'
_computing_data_collection 'Bruker APEX2'
_computing_data_reduction 'Bruker SAINT'
_computing_molecular_graphics 'Bruker SHELXTL'
_computing_publication_material 'Bruker SHELXTL'
_computing_structure_refinement 'SHELXL-97 (Sheldrick, 2008)'
_computing_structure_solution 'SHELXS-97 (Sheldrick, 2008)'
_diffrn_ambient_temperature 150(2)
_diffrn_measured_fraction_theta_full 0.983
_diffrn_measured_fraction_theta_max 0.983
_diffrn_measurement_device_type 'Bruker APEX-II CCD'
_diffrn_measurement_method '\f and \w scans'
_diffrn_radiation_monochromator graphite
_diffrn_radiation_source 'fine-focus sealed tube'
_diffrn_radiation_type MoK\a
_diffrn_radiation_wavelength 0.71073
_diffrn_reflns_av_R_equivalents 0.0760
_diffrn_reflns_av_sigmaI/netI 0.0628
_diffrn_reflns_limit_h_max 13
_diffrn_reflns_limit_h_min -13
_diffrn_reflns_limit_k_max 10
_diffrn_reflns_limit_k_min -10
_diffrn_reflns_limit_l_max 29
_diffrn_reflns_limit_l_min -33
_diffrn_reflns_number 26302
_diffrn_reflns_theta_full 26.46
_diffrn_reflns_theta_max 26.46
_diffrn_reflns_theta_min 1.54
_exptl_absorpt_coefficient_mu 5.832
_exptl_absorpt_correction_T_max 0.9176
_exptl_absorpt_correction_T_min 0.6960
_exptl_absorpt_correction_type multi-scan
_exptl_absorpt_process_details 'SADABS (Bruker, 2006)'
_exptl_crystal_colour yellow
_exptl_crystal_density_diffrn 1.897
_exptl_crystal_density_method 'not measured'
_exptl_crystal_description plate
_exptl_crystal_F_000 1376
_exptl_crystal_size_max 0.07
_exptl_crystal_size_mid 0.05
_exptl_crystal_size_min 0.02
_refine_diff_density_max 1.626
_refine_diff_density_min -3.841
_refine_diff_density_rms 0.217
_refine_ls_extinction_method none
_refine_ls_goodness_of_fit_ref 1.251
_refine_ls_hydrogen_treatment constr
_refine_ls_matrix_type full
_refine_ls_number_parameters 302
_refine_ls_number_reflns 4999
_refine_ls_number_restraints 0
_refine_ls_restrained_S_all 1.251
_refine_ls_R_factor_all 0.0956
_refine_ls_R_factor_gt 0.0652
_refine_ls_shift/su_max 0.001
_refine_ls_shift/su_mean 0.000
_refine_ls_structure_factor_coef Fsqd
_refine_ls_weighting_details 'calc w=1/[\s^2^(Fo^2^)+(0.0000P)^2^+49.3811P] where P=(Fo^2^+2Fc^2^)/3'
_refine_ls_weighting_scheme calc
_refine_ls_wR_factor_gt 0.1169
_refine_ls_wR_factor_ref 0.1257
_reflns_number_gt 3723
_reflns_number_total 4999
_reflns_threshold_expression >2sigma(I)
_cod_data_source_file c2dt31584j.txt
_cod_data_source_block 4b
_cod_original_cell_volume 2466.6(4)
_cod_original_sg_symbol_H-M P2/n
_cod_database_code 7020449

loop_
_symmetry_equiv_pos_as_xyz
'x, y, z'
'-x+1/2, y, -z+1/2'
'-x, -y, -z'
'x-1/2, -y, z-1/2'

loop_
_atom_site_label
_atom_site_type_symbol
_atom_site_fract_x
_atom_site_fract_y
_atom_site_fract_z
_atom_site_U_iso_or_equiv
_atom_site_adp_type
_atom_site_occupancy
_atom_site_symmetry_multiplicity
_atom_site_calc_flag
_atom_site_refinement_flags
_atom_site_disorder_assembly
_atom_site_disorder_group
Pt1 Pt 0.11452(4) 0.62621(6) 0.309126(15) 0.01928(12) Uani 1 1 d . . .
N1 N 0.0742(8) 0.3972(10) 0.3247(3) 0.0200(14) Uani 1 1 d . . .
N2 N 0.0703(8) 0.5470(11) 0.2400(3) 0.020(2) Uani 1 1 d . . .
N4 N 0.1973(8) 0.6975(10) 0.3745(3) 0.0200(14) Uani 1 1 d . . .
C1 C 0.0560(10) 0.3346(12) 0.3711(4) 0.021(3) Uani 1 1 d . . .
H1A H 0.0959 0.3807 0.3996 0.025 Uiso 1 1 calc R . .
C2 C -0.0173(11) 0.2079(15) 0.3788(4) 0.029(3) Uani 1 1 d . . .
H2B H -0.0272 0.1678 0.4119 0.035 Uiso 1 1 calc R . .
C3 C -0.0751(10) 0.1413(15) 0.3384(4) 0.028(3) Uani 1 1 d . . .
H3A H -0.1288 0.0561 0.3431 0.033 Uiso 1 1 calc R . .
C4 C -0.0554(10) 0.1988(14) 0.2898(4) 0.025(3) Uani 1 1 d . . .
H4A H -0.0954 0.1529 0.2613 0.030 Uiso 1 1 calc R . .
C5 C 0.0223(9) 0.3223(12) 0.2836(4) 0.018(2) Uani 1 1 d . . .
C6 C 0.0504(9) 0.3998(12) 0.2348(4) 0.018(2) Uani 1 1 d . . .
C7 C 0.0674(10) 0.3234(13) 0.1881(4) 0.021(2) Uani 1 1 d . . .
C8 C 0.4010(10) 0.4151(12) 0.3531(4) 0.019(2) Uani 1 1 d . . .
C9 C 0.3812(10) 0.5680(13) 0.3437(4) 0.021(2) Uani 1 1 d . . .
C10 C 0.3222(10) 0.6731(12) 0.3816(4) 0.021(2) Uani 1 1 d . . .
C11 C 0.3891(11) 0.7406(14) 0.4203(4) 0.027(3) Uani 1 1 d . . .
H11A H 0.4771 0.7227 0.4241 0.033 Uiso 1 1 calc R . .
C12 C 0.3268(11) 0.8359(13) 0.4541(4) 0.028(3) Uani 1 1 d . . .
H12A H 0.3715 0.8857 0.4807 0.033 Uiso 1 1 calc R . .
C13 C 0.1994(12) 0.8555(16) 0.4477(4) 0.034(3) Uani 1 1 d . . .
H13A H 0.1540 0.9152 0.4712 0.041 Uiso 1 1 calc R . .
C14 C 0.1371(11) 0.7891(14) 0.4076(4) 0.024(3) Uani 1 1 d . . .
H14A H 0.0495 0.8079 0.4029 0.029 Uiso 1 1 calc R . .
C16 C 0.5540(13) 0.0769(14) 0.3376(5) 0.035(2) Uani 1 1 d . . .
H16A H 0.6265 0.1123 0.3175 0.043 Uiso 1 1 calc R . .
H16B H 0.5466 -0.0342 0.3323 0.043 Uiso 1 1 calc R . .
C17 C 0.5851(14) 0.1050(19) 0.3939(5) 0.052(5) Uani 1 1 d . . .
H17A H 0.5117 0.0718 0.4138 0.063 Uiso 1 1 calc R . .
H17B H 0.6568 0.0385 0.4036 0.063 Uiso 1 1 calc R . .
C18 C 0.6175(12) 0.2635(19) 0.4096(5) 0.045(4) Uani 1 1 d . . .
H18A H 0.6446 0.3204 0.3793 0.054 Uiso 1 1 calc R . .
H18B H 0.6903 0.2593 0.4334 0.054 Uiso 1 1 calc R . .
C19 C 0.5103(12) 0.3531(18) 0.4350(4) 0.039(3) Uani 1 1 d . . .
H19A H 0.4968 0.3107 0.4691 0.047 Uiso 1 1 calc R . .
H19B H 0.5373 0.4602 0.4391 0.047 Uiso 1 1 calc R . .
C20 C 0.3840(10) 0.3500(15) 0.4054(4) 0.026(3) Uani 1 1 d . . .
H20A H 0.3532 0.2440 0.4027 0.031 Uiso 1 1 calc R . .
H20B H 0.3203 0.4102 0.4237 0.031 Uiso 1 1 calc R . .
C25 C -0.2524(14) -0.303(2) 0.2016(7) 0.068(5) Uani 1 1 d . . .
H25A H -0.2519 -0.4125 0.2086 0.102 Uiso 1 1 calc R . .
H25B H -0.1780 -0.2765 0.1819 0.102 Uiso 1 1 calc R . .
H25C H -0.3288 -0.2768 0.1823 0.102 Uiso 1 1 calc R . .
C24 C -0.2500 -0.218(3) 0.2500 0.051(6) Uani 1 2 d S . .
O7 O -0.2500 -0.0786(16) 0.2500 0.052(4) Uani 1 2 d S . .
N3 N 0.3977(8) 0.6378(12) 0.2989(3) 0.0202(19) Uani 1 1 d . . .
C15 C 0.4340(13) 0.1524(14) 0.3161(5) 0.035(2) Uani 1 1 d . . .
H15A H 0.4179 0.1101 0.2819 0.043 Uiso 1 1 calc R . .
H15B H 0.3626 0.1217 0.3375 0.043 Uiso 1 1 calc R . .
C21 C 0.1129(11) 0.8487(14) 0.2899(4) 0.032(3) Uiso 1 1 d . . .
H21A H 0.1972 0.8918 0.2953 0.048 Uiso 1 1 calc R . .
H21B H 0.0521 0.9030 0.3108 0.048 Uiso 1 1 calc R . .
H21C H 0.0886 0.8590 0.2541 0.048 Uiso 1 1 calc R . .
S1 S 0.8004(6) 0.7936(7) 0.4715(3) 0.0219(18) Uiso 0.489(13) 1 d P A 1
C22 C 0.815(3) 0.590(4) 0.4544(13) 0.051(9) Uiso 0.489(13) 1 d P A 1
O1 O 0.869(2) 0.793(3) 0.5176(9) 0.070(8) Uiso 0.489(13) 1 d P A 1
O2 O 0.8470(18) 0.873(3) 0.4242(8) 0.028(5) Uiso 0.489(13) 1 d P A 1
O3 O 0.663(2) 0.809(3) 0.4768(9) 0.049(6) Uiso 0.489(13) 1 d P A 1
F1 F 0.730(3) 0.584(3) 0.4111(10) 0.114(10) Uiso 0.489(13) 1 d P A 1
F2 F 0.804(2) 0.517(2) 0.4986(7) 0.046(6) Uiso 0.489(13) 1 d P A 1
F3 F 0.9414(18) 0.564(2) 0.4488(7) 0.048(5) Uiso 0.489(13) 1 d P A 1
S2 S 0.7653(7) 0.7869(8) 0.4502(3) 0.033(2) Uiso 0.511(13) 1 d P A 2
C23 C 0.862(2) 0.633(3) 0.4731(9) 0.026(5) Uiso 0.511(13) 1 d P A 2
O4 O 0.686(2) 0.712(3) 0.4114(8) 0.063(7) Uiso 0.511(13) 1 d P A 2
O5 O 0.8598(18) 0.901(2) 0.4376(7) 0.028(5) Uiso 0.511(13) 1 d P A 2
O6 O 0.6985(18) 0.838(2) 0.4938(7) 0.039(5) Uiso 0.511(13) 1 d P A 2
F4 F 0.9447(18) 0.682(2) 0.5063(7) 0.072(6) Uiso 0.511(13) 1 d P A 2
F5 F 0.7651(16) 0.5110(19) 0.4872(6) 0.030(4) Uiso 0.511(13) 1 d P A 2
F6 F 0.9017(15) 0.5519(18) 0.4288(6) 0.034(4) Uiso 0.511(13) 1 d P A 2

loop_
_atom_site_aniso_label
_atom_site_aniso_U_11
_atom_site_aniso_U_22
_atom_site_aniso_U_33
_atom_site_aniso_U_23
_atom_site_aniso_U_13
_atom_site_aniso_U_12
Pt1 0.01881(19) 0.0204(2) 0.01875(19) -0.0020(2) 0.00417(13) -0.0002(2)
N1 0.022(3) 0.013(4) 0.024(3) -0.001(3) 0.005(3) 0.005(3)
N2 0.016(5) 0.021(5) 0.023(5) 0.005(4) 0.003(4) 0.004(4)
N4 0.022(3) 0.013(4) 0.024(3) -0.001(3) 0.005(3) 0.005(3)
C1 0.022(5) 0.019(7) 0.022(5) -0.001(5) 0.005(4) 0.000(4)
C2 0.033(7) 0.028(7) 0.026(6) 0.005(6) 0.011(5) 0.001(6)
C3 0.032(6) 0.022(7) 0.029(6) 0.000(6) 0.009(5) -0.006(6)
C4 0.027(6) 0.029(7) 0.020(6) -0.007(5) 0.004(5) -0.005(5)
C5 0.017(5) 0.017(6) 0.020(5) -0.005(4) 0.001(4) 0.000(4)
C6 0.018(5) 0.008(6) 0.028(5) 0.001(5) 0.006(4) 0.000(4)
C7 0.018(5) 0.026(7) 0.019(5) 0.001(5) 0.000(4) -0.005(5)
C8 0.018(5) 0.015(6) 0.024(5) 0.001(4) 0.004(4) 0.002(4)
C9 0.016(5) 0.026(6) 0.021(5) 0.000(5) 0.002(4) 0.006(5)
C10 0.025(6) 0.015(6) 0.022(5) 0.001(4) 0.006(4) 0.000(4)
C11 0.031(6) 0.030(7) 0.021(6) -0.001(5) 0.003(5) -0.004(5)
C12 0.041(7) 0.019(7) 0.023(6) -0.008(5) 0.001(5) -0.004(5)
C13 0.041(7) 0.032(8) 0.029(6) -0.005(6) 0.012(5) 0.006(6)
C14 0.031(6) 0.024(7) 0.019(5) -0.004(5) 0.007(5) 0.000(5)
C16 0.054(6) 0.020(5) 0.033(5) 0.004(4) 0.011(4) 0.013(4)
C17 0.061(9) 0.061(12) 0.035(7) 0.026(8) 0.010(6) 0.041(9)
C18 0.034(7) 0.074(12) 0.026(7) 0.010(7) 0.003(6) 0.020(8)
C19 0.046(8) 0.048(10) 0.024(6) 0.013(7) -0.006(5) 0.006(7)
C20 0.030(6) 0.027(8) 0.020(5) 0.003(5) 0.005(4) 0.008(5)
C25 0.038(9) 0.068(12) 0.098(14) -0.028(11) 0.002(9) 0.000(9)
C24 0.011(9) 0.056(16) 0.085(18) 0.000 0.000(10) 0.000
O7 0.062(10) 0.030(9) 0.064(10) 0.000 0.021(8) 0.000
N3 0.024(4) 0.015(5) 0.022(4) 0.004(5) 0.003(3) 0.002(4)
C15 0.054(6) 0.020(5) 0.033(5) 0.004(4) 0.011(4) 0.013(4)

loop_
_atom_type_symbol
_atom_type_description
_atom_type_scat_dispersion_real
_atom_type_scat_dispersion_imag
_atom_type_scat_source
C C 0.0033 0.0016 'International Tables Vol C Tables 4.2.6.8 and 6.1.1.4'
H H 0.0000 0.0000 'International Tables Vol C Tables 4.2.6.8 and 6.1.1.4'
N N 0.0061 0.0033 'International Tables Vol C Tables 4.2.6.8 and 6.1.1.4'
O O 0.0106 0.0060 'International Tables Vol C Tables 4.2.6.8 and 6.1.1.4'
F F 0.0171 0.0103 'International Tables Vol C Tables 4.2.6.8 and 6.1.1.4'
S S 0.1246 0.1234 'International Tables Vol C Tables 4.2.6.8 and 6.1.1.4'
Pt Pt -1.7033 8.3905 'International Tables Vol C Tables 4.2.6.8 and 6.1.1.4'

loop_
_geom_angle_atom_site_label_1
_geom_angle_atom_site_label_2
_geom_angle_atom_site_label_3
_geom_angle
_geom_angle_site_symmetry_1
_geom_angle_site_symmetry_3
N2 Pt1 C21 96.1(4) . .
N2 Pt1 N4 167.8(3) . .
C21 Pt1 N4 85.3(4) . .
N2 Pt1 N1 78.4(4) . .
C21 Pt1 N1 167.4(4) . .
N4 Pt1 N1 102.5(4) . .
C1 N1 C5 117.2(9) . .
C1 N1 Pt1 126.6(7) . .
C5 N1 Pt1 112.6(7) . .
C6 N2 N3 122.9(9) . 2
C6 N2 Pt1 118.1(7) . .
N3 N2 Pt1 115.5(7) 2 .
C10 N4 C14 118.4(10) . .
C10 N4 Pt1 118.7(7) . .
C14 N4 Pt1 122.1(8) . .
N1 C1 C2 123.3(11) . .
N1 C1 H1A 118.3 . .
C2 C1 H1A 118.3 . .
C3 C2 C1 118.9(11) . .
C3 C2 H2B 120.6 . .
C1 C2 H2B 120.6 . .
C2 C3 C4 119.6(11) . .
C2 C3 H3A 120.2 . .
C4 C3 H3A 120.2 . .
C5 C4 C3 119.5(11) . .
C5 C4 H4A 120.2 . .
C3 C4 H4A 120.2 . .
C4 C5 N1 121.2(10) . .
C4 C5 C6 126.2(10) . .
N1 C5 C6 112.3(9) . .
N2 C6 C7 122.3(10) . .
N2 C6 C5 113.0(9) . .
C7 C6 C5 124.4(10) . .
C8 C7 C6 116.0(10) 2 .
C8 C7 C15 121.4(10) 2 2
C6 C7 C15 122.3(10) . 2
C9 C8 C7 117.2(10) . 2
C9 C8 C20 121.0(10) . .
C7 C8 C20 121.8(10) 2 .
N3 C9 C8 125.5(10) . .
N3 C9 C10 111.3(10) . .
C8 C9 C10 122.7(10) . .
N4 C10 C11 122.0(10) . .
N4 C10 C9 114.9(9) . .
C11 C10 C9 123.1(10) . .
C10 C11 C12 119.5(11) . .
C10 C11 H11A 120.3 . .
C12 C11 H11A 120.3 . .
C13 C12 C11 118.1(11) . .
C13 C12 H12A 121.0 . .
C11 C12 H12A 121.0 . .
C12 C13 C14 120.3(11) . .
C12 C13 H13A 119.8 . .
C14 C13 H13A 119.8 . .
N4 C14 C13 121.7(11) . .
N4 C14 H14A 119.2 . .
C13 C14 H14A 119.2 . .
C15 C16 C17 116.9(10) . .
C15 C16 H16A 108.1 . .
C17 C16 H16A 108.1 . .
C15 C16 H16B 108.1 . .
C17 C16 H16B 108.1 . .
H16A C16 H16B 107.3 . .
C18 C17 C16 117.6(11) . .
C18 C17 H17A 107.9 . .
C16 C17 H17A 107.9 . .
C18 C17 H17B 107.9 . .
C16 C17 H17B 107.9 . .
H17A C17 H17B 107.2 . .
C17 C18 C19 115.4(12) . .
C17 C18 H18A 108.4 . .
C19 C18 H18A 108.4 . .
C17 C18 H18B 108.4 . .
C19 C18 H18B 108.4 . .
H18A C18 H18B 107.5 . .
C20 C19 C18 114.3(11) . .
C20 C19 H19A 108.7 . .
C18 C19 H19A 108.7 . .
C20 C19 H19B 108.7 . .
C18 C19 H19B 108.7 . .
H19A C19 H19B 107.6 . .
C8 C20 C19 110.1(9) . .
C8 C20 H20A 109.6 . .
C19 C20 H20A 109.6 . .
C8 C20 H20B 109.6 . .
C19 C20 H20B 109.6 . .
H20A C20 H20B 108.2 . .
C24 C25 H25A 109.5 . .
C24 C25 H25B 109.5 . .
H25A C25 H25B 109.5 . .
C24 C25 H25C 109.5 . .
H25A C25 H25C 109.5 . .
H25B C25 H25C 109.5 . .
O7 C24 C25 120.4(12) . 2_455
O7 C24 C25 120.4(12) . .
C25 C24 C25 119(2) 2_455 .
C9 N3 N2 115.9(10) . 2
C7 C15 C16 117.8(11) 2 .
C7 C15 H15A 107.9 2 .
C16 C15 H15A 107.9 . .
C7 C15 H15B 107.9 2 .
C16 C15 H15B 107.9 . .
H15A C15 H15B 107.2 . .
Pt1 C21 H21A 109.5 . .
Pt1 C21 H21B 109.5 . .
H21A C21 H21B 109.5 . .
Pt1 C21 H21C 109.5 . .
H21A C21 H21C 109.5 . .
H21B C21 H21C 109.5 . .
O1 S1 O3 114.8(14) . .
O1 S1 O2 122.8(14) . .
O3 S1 O2 111.6(13) . .
O1 S1 C22 99.6(17) . .
O3 S1 C22 101.4(15) . .
O2 S1 C22 102.3(14) . .
F2 C22 F3 96(3) . .
F2 C22 F1 127(3) . .
F3 C22 F1 120(3) . .
F2 C22 S1 104(2) . .
F3 C22 S1 106(2) . .
F1 C22 S1 100(2) . .
O6 S2 O5 108.3(13) . .
O6 S2 O4 114.8(13) . .
O5 S2 O4 122.4(13) . .
O6 S2 C23 104.6(12) . .
O5 S2 C23 101.9(12) . .
O4 S2 C23 102.2(14) . .
F4 C23 F6 120(2) . .
F4 C23 F5 121(2) . .
F6 C23 F5 93.3(19) . .
F4 C23 S2 111(2) . .
F6 C23 S2 105.7(16) . .
F5 C23 S2 103.3(15) . .

loop_
_geom_bond_atom_site_label_1
_geom_bond_atom_site_label_2
_geom_bond_distance
_geom_bond_site_symmetry_2
Pt1 N2 2.005(9) .
Pt1 C21 2.023(13) .
Pt1 N4 2.028(9) .
Pt1 N1 2.102(9) .
N1 C1 1.362(13) .
N1 C5 1.378(13) .
N2 C6 1.319(14) .
N2 N3 1.349(12) 2
N4 C10 1.352(14) .
N4 C14 1.356(13) .
C1 C2 1.376(16) .
C1 H1A 0.9500 .
C2 C3 1.358(16) .
C2 H2B 0.9500 .
C3 C4 1.400(15) .
C3 H3A 0.9500 .
C4 C5 1.374(15) .
C4 H4A 0.9500 .
C5 C6 1.494(14) .
C6 C7 1.419(15) .
C7 C8 1.399(15) 2
C7 C15 1.508(16) 2
C8 C9 1.383(15) .
C8 C7 1.399(15) 2
C8 C20 1.509(14) .
C9 N3 1.347(13) .
C9 C10 1.507(15) .
C10 C11 1.373(16) .
C11 C12 1.398(15) .
C11 H11A 0.9500 .
C12 C13 1.371(17) .
C12 H12A 0.9500 .
C13 C14 1.372(16) .
C13 H13A 0.9500 .
C14 H14A 0.9500 .
C16 C15 1.538(17) .
C16 C17 1.541(18) .
C16 H16A 0.9900 .
C16 H16B 0.9900 .
C17 C18 1.49(2) .
C17 H17A 0.9900 .
C17 H17B 0.9900 .
C18 C19 1.544(17) .
C18 H18A 0.9900 .
C18 H18B 0.9900 .
C19 C20 1.542(16) .
C19 H19A 0.9900 .
C19 H19B 0.9900 .
C20 H20A 0.9900 .
C20 H20B 0.9900 .
C25 C24 1.483(19) .
C25 H25A 0.9800 .
C25 H25B 0.9800 .
C25 H25C 0.9800 .
C24 O7 1.23(3) .
C24 C25 1.483(19) 2_455
N3 N2 1.349(12) 2
C15 C7 1.509(16) 2
C15 H15A 0.9900 .
C15 H15B 0.9900 .
C21 H21A 0.9800 .
C21 H21B 0.9800 .
C21 H21C 0.9800 .
S1 O1 1.41(3) .
S1 O3 1.48(2) .
S1 O2 1.52(2) .
S1 C22 1.85(4) .
C22 F2 1.34(4) .
C22 F3 1.37(4) .
C22 F1 1.45(4) .
S2 O6 1.44(2) .
S2 O5 1.46(2) .
S2 O4 1.47(2) .
S2 C23 1.80(3) .
C23 F4 1.31(3) .
C23 F6 1.44(3) .
C23 F5 1.53(3) .

loop_
_geom_torsion_atom_site_label_1
_geom_torsion_atom_site_label_2
_geom_torsion_atom_site_label_3
_geom_torsion_atom_site_label_4
_geom_torsion
_geom_torsion_site_symmetry_1
_geom_torsion_site_symmetry_4
N2 Pt1 N1 C1 -166.9(9) . .
C21 Pt1 N1 C1 -102(2) . .
N4 Pt1 N1 C1 25.5(9) . .
N2 Pt1 N1 C5 -9.2(7) . .
C21 Pt1 N1 C5 56(2) . .
N4 Pt1 N1 C5 -176.8(7) . .
C21 Pt1 N2 C6 -174.7(8) . .
N4 Pt1 N2 C6 89.7(19) . .
N1 Pt1 N2 C6 -6.1(7) . .
C21 Pt1 N2 N3 25.6(8) . 2
N4 Pt1 N2 N3 -70(2) . 2
N1 Pt1 N2 N3 -165.8(7) . 2
N2 Pt1 N4 C10 -9(2) . .
C21 Pt1 N4 C10 -105.4(9) . .
N1 Pt1 N4 C10 84.6(8) . .
N2 Pt1 N4 C14 160.7(15) . .
C21 Pt1 N4 C14 63.9(9) . .
N1 Pt1 N4 C14 -106.1(9) . .
C5 N1 C1 C2 -4.3(15) . .
Pt1 N1 C1 C2 152.6(9) . .
N1 C1 C2 C3 -0.2(17) . .
C1 C2 C3 C4 2.4(18) . .
C2 C3 C4 C5 -0.1(18) . .
C3 C4 C5 N1 -4.6(17) . .
C3 C4 C5 C6 -178.2(10) . .
C1 N1 C5 C4 6.6(15) . .
Pt1 N1 C5 C4 -153.4(9) . .
C1 N1 C5 C6 -178.9(9) . .
Pt1 N1 C5 C6 21.1(10) . .
N3 N2 C6 C7 3.4(16) 2 .
Pt1 N2 C6 C7 -154.7(8) . .
N3 N2 C6 C5 177.2(8) 2 .
Pt1 N2 C6 C5 19.1(11) . .
C4 C5 C6 N2 147.7(11) . .
N1 C5 C6 N2 -26.4(13) . .
C4 C5 C6 C7 -38.6(16) . .
N1 C5 C6 C7 147.3(10) . .
N2 C6 C7 C8 -4.0(15) . 2
C5 C6 C7 C8 -177.1(10) . 2
N2 C6 C7 C15 169.6(11) . 2
C5 C6 C7 C15 -3.6(17) . 2
C7 C8 C9 N3 -4.6(17) 2 .
C20 C8 C9 N3 177.8(10) . .
C7 C8 C9 C10 167.5(10) 2 .
C20 C8 C9 C10 -10.1(17) . .
C14 N4 C10 C11 -1.4(16) . .
Pt1 N4 C10 C11 168.4(9) . .
C14 N4 C10 C9 179.0(10) . .
Pt1 N4 C10 C9 -11.3(12) . .
N3 C9 C10 N4 75.8(12) . .
C8 C9 C10 N4 -97.3(13) . .
N3 C9 C10 C11 -103.8(12) . .
C8 C9 C10 C11 83.1(15) . .
N4 C10 C11 C12 0.9(17) . .
C9 C10 C11 C12 -179.5(10) . .
C10 C11 C12 C13 1.4(17) . .
C11 C12 C13 C14 -3.3(19) . .
C10 N4 C14 C13 -0.6(17) . .
Pt1 N4 C14 C13 -169.9(9) . .
C12 C13 C14 N4 3.0(19) . .
C15 C16 C17 C18 -65.7(17) . .
C16 C17 C18 C19 101.0(14) . .
C17 C18 C19 C20 -50.1(16) . .
C9 C8 C20 C19 -91.9(13) . .
C7 C8 C20 C19 90.6(13) 2 .
C18 C19 C20 C8 -58.9(15) . .
C8 C9 N3 N2 3.7(16) . 2
C10 C9 N3 N2 -169.1(8) . 2
C17 C16 C15 C7 67.8(16) . 2
O1 S1 C22 F2 39(3) . .
O3 S1 C22 F2 -79(3) . .
O2 S1 C22 F2 166(2) . .
O1 S1 C22 F3 -62(2) . .
O3 S1 C22 F3 -180(2) . .
O2 S1 C22 F3 65(2) . .
O1 S1 C22 F1 172(2) . .
O3 S1 C22 F1 54(2) . .
O2 S1 C22 F1 -61(2) . .
O6 S2 C23 F4 -64.1(19) . .
O5 S2 C23 F4 49(2) . .
O4 S2 C23 F4 175.9(17) . .
O6 S2 C23 F6 164.1(16) . .
O5 S2 C23 F6 -83.2(19) . .
O4 S2 C23 F6 44.1(19) . .
O6 S2 C23 F5 66.8(19) . .
O5 S2 C23 F5 179.5(14) . .
O4 S2 C23 F5 -53.3(17) . .
